data_7248748
loop_
_publ_author_name
'Habuka, Yusuke'
'Usui, Hirotomo'
'Okawa, Mizuki'
'Shinohara, Takanori'
'Yuge, Hidetaka'
'Mao, Yuchen'
'Gong, Jin'
'Richards, Gary J.'
'Hori, Akiko'

_publ_section_title
;
 Selective recognition and reversible encapsulation of tetrameric alcohol
 clusters via hydrogen bonds using a perfluorinated dinuclear nickel(ii)
 complex
;
_journal_issue 23
_journal_name_full CrystEngComm
_journal_page_first 3014
_journal_page_last 3020
_journal_paper_doi 10.1039/D4CE00166D
_journal_volume 26
_journal_year 2024
_chemical_formula_moiety 'C38 H20 F20 Ni2 O10'
_chemical_formula_sum 'C38 H20 F20 Ni2 O10'
_chemical_formula_weight 1133.96
_space_group_crystal_system monoclinic
_space_group_IT_number 14
_space_group_name_Hall '-P 2ybc'
_space_group_name_H-M_alt 'P 1 21/c 1'
_atom_sites_solution_hydrogens mixed
_audit_creation_method SHELXL-2016/6
_audit_update_record
;
2019-05-08 deposited with the CCDC.	2024-05-13 downloaded from the CCDC.
;
_cell_angle_alpha 90
_cell_angle_beta 105.948(2)
_cell_angle_gamma 90
_cell_formula_units_Z 2
_cell_length_a 14.0454(6)
_cell_length_b 7.0154(3)
_cell_length_c 20.9702(10)
_cell_measurement_reflns_used 9984
_cell_measurement_temperature 103
_cell_measurement_theta_max 27.1130
_cell_measurement_theta_min 2.8340
_cell_volume 1986.75(15)
_computing_cell_refinement 'APEX3 v2017.7-RC3 (Bruker AXS)'
_computing_data_collection 'Bruker Instrument Service vV6.2.7 RC2'
_computing_data_reduction 'SAINT V8.38A (Bruker AXS Inc., 2017)'
_computing_molecular_graphics 'shelXle (C.B. Huebschle, rev 853)'
_computing_structure_refinement 'SHELXL-2017/1 (Sheldrick, 2017)'
_computing_structure_solution 'SHELXT 2014/5 (Sheldrick, 2014)'
_diffrn_ambient_temperature 103
_diffrn_detector_area_resol_mean 7.3910
_diffrn_measured_fraction_theta_full 0.998
_diffrn_measured_fraction_theta_max 0.998
_diffrn_measurement_device_type 'Bruker D8 goniometer'
_diffrn_measurement_method '\f and \w scans'
_diffrn_radiation_type MoK\a
_diffrn_radiation_wavelength 0.71073
_diffrn_reflns_av_R_equivalents 0.0472
_diffrn_reflns_av_unetI/netI 0.0264
_diffrn_reflns_Laue_measured_fraction_full 0.998
_diffrn_reflns_Laue_measured_fraction_max 0.998
_diffrn_reflns_limit_h_max 16
_diffrn_reflns_limit_h_min -16
_diffrn_reflns_limit_k_max 8
_diffrn_reflns_limit_k_min -8
_diffrn_reflns_limit_l_max 24
_diffrn_reflns_limit_l_min -24
_diffrn_reflns_number 25815
_diffrn_reflns_point_group_measured_fraction_full 0.998
_diffrn_reflns_point_group_measured_fraction_max 0.998
_diffrn_reflns_theta_full 25.027
_diffrn_reflns_theta_max 25.027
_diffrn_reflns_theta_min 3.017
_exptl_absorpt_coefficient_mu 1.102
_exptl_absorpt_correction_T_max 0.91
_exptl_absorpt_correction_T_min 0.85
_exptl_absorpt_correction_type multi-scan
_exptl_absorpt_process_details
;
SADABS-2016/2 - Bruker AXS area detector scaling and absorption correction
;
_exptl_crystal_colour green
_exptl_crystal_density_diffrn 1.896
_exptl_crystal_density_meas ?
_exptl_crystal_density_method 'not measured'
_exptl_crystal_description prismatic
_exptl_crystal_F_000 1128
_exptl_crystal_size_max 0.220
_exptl_crystal_size_mid 0.090
_exptl_crystal_size_min 0.085
_refine_diff_density_max 0.266
_refine_diff_density_min -0.229
_refine_diff_density_rms 0.053
_refine_ls_extinction_method none
_refine_ls_goodness_of_fit_ref 1.084
_refine_ls_hydrogen_treatment mixed
_refine_ls_matrix_type full
_refine_ls_number_parameters 329
_refine_ls_number_reflns 3514
_refine_ls_number_restraints 0
_refine_ls_restrained_S_all 1.084
_refine_ls_R_factor_all 0.0318
_refine_ls_R_factor_gt 0.0278
_refine_ls_shift/su_max 0.001
_refine_ls_shift/su_mean 0.000
_refine_ls_structure_factor_coef Fsqd
_refine_ls_weighting_details 'w=1/[\s^2^(Fo^2^)+(0.0167P)^2^+1.9573P] where P=(Fo^2^+2Fc^2^)/3'
_refine_ls_weighting_scheme calc
_refine_ls_wR_factor_gt 0.0589
_refine_ls_wR_factor_ref 0.0608
_reflns_Friedel_coverage 0.000
_reflns_number_gt 3219
_reflns_number_total 3514
_reflns_threshold_expression 'I > 2\s(I)'
_cod_data_source_file d4ce00166d2.cif
_cod_data_source_block 170728d1_a
_cod_depositor_comments
;
The following automatic conversions were performed:

data item '_exptl_absorpt_correction_type' value 'Multi-Scan' was
changed to 'multi-scan' in accordance with the
/home/data/users/saulius/crontab/automatic-downloads/rss-feeds/RSC/lib/dictionaries/cif_core.dic
dictionary named 'cif_core.dic' version 2.4.2 last updated on
2011-04-26.

data item '_exptl_crystal_density_meas' value 'not measured' was
changed to '?' -- the value is perceived as not measured.

Automatic conversion script
Id: cif_fix_values 8170 2020-07-09 18:12:32Z antanas 

 Adding full bibliography for 7248748--7248751.cif.
;
_cod_original_sg_symbol_H-M 'P 21/c'
_cod_database_code 7248748
_shelx_shelxl_version_number 2016/6
_shelx_space_group_comment
;
The symmetry employed for this shelxl refinement is uniquely defined
by the following loop, which should always be used as a source of
symmetry information in preference to the above space-group names.
They are only intended as comments.
;
_shelx_estimated_absorpt_t_min 0.794
_shelx_estimated_absorpt_t_max 0.912

loop_
_space_group_symop_operation_xyz
'x, y, z'
'-x, y+1/2, -z+1/2'
'-x, -y, -z'
'x, -y-1/2, z-1/2'

loop_
_atom_site_label
_atom_site_type_symbol
_atom_site_fract_x
_atom_site_fract_y
_atom_site_fract_z
_atom_site_U_iso_or_equiv
_atom_site_adp_type
_atom_site_occupancy
_atom_site_site_symmetry_order
_atom_site_calc_flag
_atom_site_refinement_flags_posn
_atom_site_refinement_flags_adp
_atom_site_refinement_flags_occupancy
_atom_site_disorder_assembly
_atom_site_disorder_group
C1 C 0.75429(16) -0.0224(3) 0.40601(11) 0.0229(5) Uani 1 1 d . . . . .
C2 C 0.80828(18) -0.1709(3) 0.39029(12) 0.0285(5) Uani 1 1 d . . . . .
C3 C 0.88896(18) -0.2417(3) 0.43752(12) 0.0280(5) Uani 1 1 d . . . . .
C4 C 0.91607(16) -0.1608(3) 0.49927(12) 0.0246(5) Uani 1 1 d . . . . .
C5 C 0.86219(16) -0.0104(3) 0.51388(11) 0.0198(5) Uani 1 1 d . . . . .
C6 C 0.77904(15) 0.0614(3) 0.46861(11) 0.0169(4) Uani 1 1 d . . . . .
C7 C 0.71031(15) 0.2041(3) 0.48601(10) 0.0172(4) Uani 1 1 d . . . . .
C8 C 0.74727(15) 0.3695(3) 0.51824(11) 0.0179(4) Uani 1 1 d . . . . .
H8 H 0.816188 0.392475 0.526110 0.021 Uiso 1 1 calc R U . . .
C9 C 0.69056(14) 0.5104(3) 0.54101(10) 0.0160(4) Uani 1 1 d . . . . .
C10 C 0.73951(15) 0.6612(3) 0.58177(11) 0.0178(4) Uani 1 1 d . . . . .
H10 H 0.809443 0.666849 0.590106 0.021 Uiso 1 1 calc R U . . .
C11 C 0.69581(15) 0.8020(3) 0.61087(10) 0.0170(4) Uani 1 1 d . . . . .
C12 C 0.76184(15) 0.9235(3) 0.66461(10) 0.0170(4) Uani 1 1 d . . . . .
C13 C 0.73760(15) 1.1097(3) 0.67676(10) 0.0177(4) Uani 1 1 d . . . . .
C14 C 0.79294(16) 1.2194(3) 0.72803(11) 0.0210(5) Uani 1 1 d . . . . .
C15 C 0.87858(16) 1.1471(3) 0.76971(11) 0.0219(5) Uani 1 1 d . . . . .
C16 C 0.90678(15) 0.9645(3) 0.75969(11) 0.0210(5) Uani 1 1 d . . . . .
C17 C 0.84881(15) 0.8561(3) 0.70869(11) 0.0183(4) Uani 1 1 d . . . . .
C18 C 0.49534(19) 0.4445(4) 0.31927(12) 0.0335(6) Uani 1 1 d . . . . .
H18A H 0.437932 0.530416 0.302753 0.040 Uiso 1 1 calc R U . . .
H18B H 0.471346 0.311598 0.311183 0.040 Uiso 1 1 calc R U . . .
C19 C 0.5691(2) 0.4815(5) 0.28191(14) 0.0477(8) Uani 1 1 d . . . . .
H19A H 0.591930 0.613788 0.288964 0.072 Uiso 1 1 calc R U . . .
H19B H 0.538488 0.459912 0.234526 0.072 Uiso 1 1 calc R U . . .
H19C H 0.625550 0.395163 0.297570 0.072 Uiso 1 1 calc R U . . .
F1 F 0.67611(10) 0.0402(2) 0.35827(6) 0.0339(3) Uani 1 1 d . . . . .
F2 F 0.78193(12) -0.2463(2) 0.32911(7) 0.0446(4) Uani 1 1 d . . . . .
F3 F 0.94016(12) -0.3883(2) 0.42329(8) 0.0440(4) Uani 1 1 d . . . . .
F4 F 0.99387(10) -0.2310(2) 0.54582(7) 0.0369(4) Uani 1 1 d . . . . .
F5 F 0.89204(9) 0.05986(19) 0.57589(6) 0.0277(3) Uani 1 1 d . . . . .
F6 F 0.65734(9) 1.19671(17) 0.63738(6) 0.0240(3) Uani 1 1 d . . . . .
F7 F 0.76302(10) 1.39573(18) 0.73783(7) 0.0292(3) Uani 1 1 d . . . . .
F8 F 0.93209(10) 1.2532(2) 0.81967(7) 0.0323(3) Uani 1 1 d . . . . .
F9 F 0.98834(9) 0.8880(2) 0.80042(6) 0.0294(3) Uani 1 1 d . . . . .
F10 F 0.87982(9) 0.67656(18) 0.70542(6) 0.0259(3) Uani 1 1 d . . . . .
Ni1 Ni 0.50345(2) 0.31266(4) 0.46398(2) 0.01498(8) Uani 1 1 d . . . . .
O1 O 0.61938(10) 0.14607(19) 0.46887(7) 0.0183(3) Uani 1 1 d . . . . .
O2 O 0.59523(10) 0.49354(19) 0.52641(7) 0.0167(3) Uani 1 1 d . . . . .
O3 O 0.60279(10) 0.84032(19) 0.59833(7) 0.0177(3) Uani 1 1 d . . . . .
O4 O 0.53585(12) 0.4732(2) 0.38904(8) 0.0226(4) Uani 1 1 d . . . . .
O5 O 0.47810(12) 0.1758(2) 0.54858(8) 0.0186(3) Uani 1 1 d . . . . .
H4 H 0.5360(19) 0.577(4) 0.3982(13) 0.029(8) Uiso 1 1 d . . . . .
H5A H 0.526(2) 0.124(5) 0.5699(16) 0.051(10) Uiso 1 1 d . . . . .
H5B H 0.433(2) 0.090(4) 0.5397(14) 0.044(8) Uiso 1 1 d . . . . .

loop_
_atom_site_aniso_label
_atom_site_aniso_U_11
_atom_site_aniso_U_22
_atom_site_aniso_U_33
_atom_site_aniso_U_23
_atom_site_aniso_U_13
_atom_site_aniso_U_12
C1 0.0219(11) 0.0209(12) 0.0271(12) 0.0021(10) 0.0087(10) 0.0057(9)
C2 0.0373(14) 0.0242(13) 0.0275(13) -0.0044(10) 0.0147(11) 0.0053(11)
C3 0.0377(14) 0.0170(11) 0.0373(14) 0.0048(10) 0.0238(12) 0.0122(10)
C4 0.0239(12) 0.0219(12) 0.0311(13) 0.0116(10) 0.0129(10) 0.0095(10)
C5 0.0221(11) 0.0163(11) 0.0241(12) 0.0017(9) 0.0114(9) 0.0001(9)
C6 0.0170(10) 0.0108(10) 0.0256(11) 0.0004(9) 0.0102(9) -0.0001(8)
C7 0.0164(10) 0.0136(11) 0.0230(11) 0.0025(9) 0.0077(9) 0.0033(8)
C8 0.0124(10) 0.0155(10) 0.0264(12) -0.0015(9) 0.0063(9) -0.0002(8)
C9 0.0163(10) 0.0119(10) 0.0208(11) 0.0031(9) 0.0065(9) -0.0002(8)
C10 0.0153(10) 0.0132(10) 0.0250(11) -0.0011(9) 0.0058(9) -0.0014(8)
C11 0.0182(10) 0.0140(10) 0.0194(11) 0.0023(9) 0.0059(9) -0.0030(8)
C12 0.0170(10) 0.0152(11) 0.0199(11) -0.0015(9) 0.0072(9) -0.0047(8)
C13 0.0166(10) 0.0173(11) 0.0189(11) 0.0011(9) 0.0045(9) -0.0017(8)
C14 0.0261(12) 0.0149(11) 0.0246(12) -0.0054(9) 0.0116(10) -0.0046(9)
C15 0.0229(11) 0.0255(12) 0.0170(11) -0.0057(9) 0.0049(9) -0.0092(9)
C16 0.0167(11) 0.0261(12) 0.0188(11) 0.0036(9) 0.0028(9) -0.0026(9)
C17 0.0185(11) 0.0140(11) 0.0241(11) 0.0015(9) 0.0086(9) -0.0016(8)
C18 0.0415(15) 0.0330(14) 0.0269(13) -0.0090(11) 0.0107(12) -0.0081(12)
C19 0.0575(19) 0.0555(19) 0.0371(16) 0.0175(14) 0.0249(14) 0.0117(15)
F1 0.0330(8) 0.0405(9) 0.0256(7) -0.0032(6) 0.0038(6) 0.0139(6)
F2 0.0575(10) 0.0445(9) 0.0331(8) -0.0157(7) 0.0145(8) 0.0153(8)
F3 0.0608(10) 0.0290(8) 0.0503(9) 0.0041(7) 0.0291(8) 0.0290(7)
F4 0.0358(8) 0.0386(9) 0.0381(8) 0.0155(7) 0.0130(7) 0.0233(7)
F5 0.0231(7) 0.0330(8) 0.0257(7) -0.0032(6) 0.0045(6) 0.0051(6)
F6 0.0248(7) 0.0129(6) 0.0289(7) -0.0037(5) -0.0014(6) 0.0015(5)
F7 0.0329(7) 0.0176(7) 0.0356(8) -0.0112(6) 0.0070(6) -0.0019(6)
F8 0.0312(7) 0.0345(8) 0.0263(7) -0.0139(6) -0.0003(6) -0.0076(6)
F9 0.0232(7) 0.0318(8) 0.0273(7) 0.0015(6) -0.0030(6) -0.0008(6)
F10 0.0218(6) 0.0169(7) 0.0353(7) -0.0007(6) 0.0016(6) 0.0024(5)
Ni1 0.01321(14) 0.00807(13) 0.02363(15) -0.00342(11) 0.00499(11) -0.00022(10)
O1 0.0159(7) 0.0096(7) 0.0301(8) -0.0040(6) 0.0077(6) -0.0005(6)
O2 0.0142(7) 0.0087(7) 0.0271(8) -0.0034(6) 0.0057(6) 0.0000(6)
O3 0.0153(7) 0.0116(7) 0.0258(8) -0.0045(6) 0.0052(6) -0.0008(6)
O4 0.0289(9) 0.0126(8) 0.0272(9) -0.0044(7) 0.0094(7) -0.0027(7)
O5 0.0171(8) 0.0110(8) 0.0265(9) -0.0013(7) 0.0037(7) -0.0017(7)

loop_
_atom_type_symbol
_atom_type_description
_atom_type_scat_dispersion_real
_atom_type_scat_dispersion_imag
_atom_type_scat_source
C C 0.0033 0.0016 'International Tables Vol C Tables 4.2.6.8 and 6.1.1.4'
H H 0.0000 0.0000 'International Tables Vol C Tables 4.2.6.8 and 6.1.1.4'
F F 0.0171 0.0103 'International Tables Vol C Tables 4.2.6.8 and 6.1.1.4'
Ni Ni 0.3393 1.1124 'International Tables Vol C Tables 4.2.6.8 and 6.1.1.4'
O O 0.0106 0.0060 'International Tables Vol C Tables 4.2.6.8 and 6.1.1.4'

loop_
_geom_angle_atom_site_label_1
_geom_angle_atom_site_label_2
_geom_angle_atom_site_label_3
_geom_angle
_geom_angle_site_symmetry_1
_geom_angle_site_symmetry_3
_geom_angle_publ_flag
F1 C1 C2 117.4(2) . . ?
F1 C1 C6 120.44(19) . . ?
C2 C1 C6 122.2(2) . . ?
F2 C2 C3 120.1(2) . . ?
F2 C2 C1 120.0(2) . . ?
C3 C2 C1 119.9(2) . . ?
F3 C3 C4 120.3(2) . . ?
F3 C3 C2 120.3(2) . . ?
C4 C3 C2 119.4(2) . . ?
F4 C4 C3 119.7(2) . . ?
F4 C4 C5 120.3(2) . . ?
C3 C4 C5 120.0(2) . . ?
F5 C5 C4 116.8(2) . . ?
F5 C5 C6 120.70(18) . . ?
C4 C5 C6 122.5(2) . . ?
C5 C6 C1 116.01(19) . . ?
C5 C6 C7 123.62(19) . . ?
C1 C6 C7 119.96(19) . . ?
O1 C7 C8 127.91(19) . . ?
O1 C7 C6 111.93(17) . . ?
C8 C7 C6 120.12(18) . . ?
C7 C8 C9 125.38(19) . . ?
C7 C8 H8 117.3 . . ?
C9 C8 H8 117.3 . . ?
O2 C9 C10 120.72(18) . . ?
O2 C9 C8 119.49(18) . . ?
C10 C9 C8 119.72(18) . . ?
C11 C10 C9 126.68(19) . . ?
C11 C10 H10 116.7 . . ?
C9 C10 H10 116.7 . . ?
O3 C11 C10 127.17(19) . . ?
O3 C11 C12 114.52(18) . . ?
C10 C11 C12 118.29(18) . . ?
C13 C12 C17 114.22(19) . . ?
C13 C12 C11 122.37(19) . . ?
C17 C12 C11 123.31(19) . . ?
F6 C13 C14 115.08(19) . . ?
F6 C13 C12 121.26(18) . . ?
C14 C13 C12 123.7(2) . . ?
F7 C14 C15 119.95(19) . . ?
F7 C14 C13 120.2(2) . . ?
C15 C14 C13 119.9(2) . . ?
F8 C15 C16 121.1(2) . . ?
F8 C15 C14 119.9(2) . . ?
C16 C15 C14 119.0(2) . . ?
F9 C16 C15 120.55(19) . . ?
F9 C16 C17 119.5(2) . . ?
C15 C16 C17 119.9(2) . . ?
F10 C17 C16 115.23(19) . . ?
F10 C17 C12 121.43(19) . . ?
C16 C17 C12 123.3(2) . . ?
O4 C18 C19 112.1(2) . . ?
O4 C18 H18A 109.2 . . ?
C19 C18 H18A 109.2 . . ?
O4 C18 H18B 109.2 . . ?
C19 C18 H18B 109.2 . . ?
H18A C18 H18B 107.9 . . ?
C18 C19 H19A 109.5 . . ?
C18 C19 H19B 109.5 . . ?
H19A C19 H19B 109.5 . . ?
C18 C19 H19C 109.5 . . ?
H19A C19 H19C 109.5 . . ?
H19B C19 H19C 109.5 . . ?
O1 Ni1 O2 168.92(6) . 3_666 ?
O1 Ni1 O3 99.89(6) . 3_666 ?
O2 Ni1 O3 91.00(6) 3_666 3_666 ?
O1 Ni1 O2 88.16(6) . . ?
O2 Ni1 O2 80.97(6) 3_666 . ?
O3 Ni1 O2 171.94(6) 3_666 . ?
O1 Ni1 O4 90.64(6) . . ?
O2 Ni1 O4 90.55(6) 3_666 . ?
O3 Ni1 O4 94.33(6) 3_666 . ?
O2 Ni1 O4 85.19(6) . . ?
O1 Ni1 O5 90.81(6) . . ?
O2 Ni1 O5 86.74(6) 3_666 . ?
O3 Ni1 O5 92.11(6) 3_666 . ?
O2 Ni1 O5 88.07(6) . . ?
O4 Ni1 O5 173.06(6) . . ?
C7 O1 Ni1 124.22(13) . . ?
C9 O2 Ni1 128.13(13) . 3_666 ?
C9 O2 Ni1 130.31(13) . . ?
Ni1 O2 Ni1 99.03(6) 3_666 . ?
C11 O3 Ni1 123.59(13) . 3_666 ?
C18 O4 Ni1 125.97(14) . . ?
C18 O4 H4 112(2) . . ?
Ni1 O4 H4 108(2) . . ?
Ni1 O5 H5A 111(2) . . ?
Ni1 O5 H5B 114.7(19) . . ?
H5A O5 H5B 106(3) . . ?

loop_
_geom_bond_atom_site_label_1
_geom_bond_atom_site_label_2
_geom_bond_distance
_geom_bond_site_symmetry_2
_geom_bond_publ_flag
C1 F1 1.340(3) . ?
C1 C2 1.381(3) . ?
C1 C6 1.393(3) . ?
C2 F2 1.343(3) . ?
C2 C3 1.377(3) . ?
C3 F3 1.335(3) . ?
C3 C4 1.368(3) . ?
C4 F4 1.343(3) . ?
C4 C5 1.381(3) . ?
C5 F5 1.345(2) . ?
C5 C6 1.382(3) . ?
C6 C7 1.504(3) . ?
C7 O1 1.294(2) . ?
C7 C8 1.371(3) . ?
C8 C9 1.431(3) . ?
C8 H8 0.9500 . ?
C9 O2 1.294(2) . ?
C9 C10 1.414(3) . ?
C10 C11 1.390(3) . ?
C10 H10 0.9500 . ?
C11 O3 1.288(2) . ?
C11 C12 1.511(3) . ?
C12 C13 1.391(3) . ?
C12 C17 1.396(3) . ?
C13 F6 1.347(2) . ?
C13 C14 1.376(3) . ?
C14 F7 1.340(2) . ?
C14 C15 1.375(3) . ?
C15 F8 1.336(2) . ?
C15 C16 1.374(3) . ?
C16 F9 1.339(2) . ?
C16 C17 1.381(3) . ?
C17 F10 1.341(2) . ?
C18 O4 1.431(3) . ?
C18 C19 1.483(3) . ?
C18 H18A 0.9900 . ?
C18 H18B 0.9900 . ?
C19 H19A 0.9800 . ?
C19 H19B 0.9800 . ?
C19 H19C 0.9800 . ?
Ni1 O1 1.9839(14) . ?
Ni1 O2 1.9909(13) 3_666 ?
Ni1 O3 2.0036(14) 3_666 ?
Ni1 O2 2.0146(14) . ?
Ni1 O4 2.0829(16) . ?
Ni1 O5 2.1314(16) . ?
O4 H4 0.75(3) . ?
O5 H5A 0.79(3) . ?
O5 H5B 0.86(3) . ?

loop_
_geom_hbond_atom_site_label_D
_geom_hbond_atom_site_label_H
_geom_hbond_atom_site_label_A
_geom_hbond_distance_DH
_geom_hbond_distance_HA
_geom_hbond_distance_DA
_geom_hbond_angle_DHA
_geom_hbond_site_symmetry_A
O5 H5B O1 0.86(3) 1.80(3) 2.614(2) 157(3) 3_656
O5 H5A O3 0.79(3) 2.27(3) 2.948(2) 145(3) 1_545
O5 H5A F6 0.79(3) 2.05(3) 2.693(2) 138(3) 1_545
O4 H4 O5 0.75(3) 2.10(3) 2.820(2) 160(3) 3_666
C18 H18B O3 0.99 2.63 3.192(3) 116.2 3_666
O5 H5B O1 0.86(3) 1.80(3) 2.614(2) 157(3) 3_656
O5 H5A O3 0.79(3) 2.27(3) 2.948(2) 145(3) 1_545
O5 H5A F6 0.79(3) 2.05(3) 2.693(2) 138(3) 1_545
O4 H4 O5 0.75(3) 2.10(3) 2.820(2) 160(3) 3_666
C18 H18B O3 0.99 2.63 3.192(3) 116.2 3_666
O5 H5B O1 0.86(3) 1.80(3) 2.614(2) 157(3) 3_656
O5 H5A O3 0.79(3) 2.27(3) 2.948(2) 145(3) 1_545
O5 H5A F6 0.79(3) 2.05(3) 2.693(2) 138(3) 1_545
O4 H4 O5 0.75(3) 2.10(3) 2.820(2) 160(3) 3_666
C18 H18B O3 0.99 2.63 3.192(3) 116.2 3_666
O5 H5B O1 0.86(3) 1.80(3) 2.614(2) 157(3) 3_656
O5 H5A O3 0.79(3) 2.27(3) 2.948(2) 145(3) 1_545
O5 H5A F6 0.79(3) 2.05(3) 2.693(2) 138(3) 1_545
O4 H4 O5 0.75(3) 2.10(3) 2.820(2) 160(3) 3_666
C18 H18B O3 0.99 2.63 3.192(3) 116.2 3_666
O5 H5B O1 0.86(3) 1.80(3) 2.614(2) 157(3) 3_656
O5 H5A O3 0.79(3) 2.27(3) 2.948(2) 145(3) 1_545
O5 H5A F6 0.79(3) 2.05(3) 2.693(2) 138(3) 1_545
O4 H4 O5 0.75(3) 2.10(3) 2.820(2) 160(3) 3_666
C18 H18B O3 0.99 2.63 3.192(3) 116.2 3_666
O5 H5B O1 0.86(3) 1.80(3) 2.614(2) 157(3) 3_656
O5 H5A O3 0.79(3) 2.27(3) 2.948(2) 145(3) 1_545
O5 H5A F6 0.79(3) 2.05(3) 2.693(2) 138(3) 1_545
O4 H4 O5 0.75(3) 2.10(3) 2.820(2) 160(3) 3_666
C18 H18B O3 0.99 2.63 3.192(3) 116.2 3_666
O5 H5B O1 0.86(3) 1.80(3) 2.614(2) 157(3) 3_656
O5 H5A O3 0.79(3) 2.27(3) 2.948(2) 145(3) 1_545
O5 H5A F6 0.79(3) 2.05(3) 2.693(2) 138(3) 1_545
O4 H4 O5 0.75(3) 2.10(3) 2.820(2) 160(3) 3_666
C18 H18B O3 0.99 2.63 3.192(3) 116.2 3_666
O5 H5B O1 0.86(3) 1.80(3) 2.614(2) 157(3) 3_656
O5 H5A O3 0.79(3) 2.27(3) 2.948(2) 145(3) 1_545
O5 H5A F6 0.79(3) 2.05(3) 2.693(2) 138(3) 1_545
O4 H4 O5 0.75(3) 2.10(3) 2.820(2) 160(3) 3_666
C18 H18B O3 0.99 2.63 3.192(3) 116.2 3_666
C18 H18B O3 0.99 2.63 3.192(3) 116.2 3_666
C18 H18B O3 0.99 2.63 3.192(3) 116.2 3_666
O5 H5B O1 0.86(3) 1.80(3) 2.614(2) 157(3) 3_656
C18 H18B O3 0.99 2.63 3.192(3) 116.2 3_666
C18 H18B O3 0.99 2.63 3.192(3) 116.2 3_666
O4 H4 O5 0.75(3) 2.10(3) 2.820(2) 160(3) 3_666
O5 H5A F6 0.79(3) 2.05(3) 2.693(2) 138(3) 1_545
O5 H5A O3 0.79(3) 2.27(3) 2.948(2) 145(3) 1_545
O5 H5B O1 0.86(3) 1.80(3) 2.614(2) 157(3) 3_656
C18 H18B O3 0.99 2.63 3.192(3) 116.2 3_666
O4 H4 O5 0.75(3) 2.10(3) 2.820(2) 160(3) 3_666
O5 H5A F6 0.79(3) 2.05(3) 2.693(2) 138(3) 1_545
O5 H5A O3 0.79(3) 2.27(3) 2.948(2) 145(3) 1_545
O5 H5B O1 0.86(3) 1.80(3) 2.614(2) 157(3) 3_656
C18 H18B O3 0.99 2.63 3.192(3) 116.2 3_666
O4 H4 O5 0.75(3) 2.10(3) 2.820(2) 160(3) 3_666
O5 H5A F6 0.79(3) 2.05(3) 2.693(2) 138(3) 1_545
O5 H5A O3 0.79(3) 2.27(3) 2.948(2) 145(3) 1_545
O5 H5B O1 0.86(3) 1.80(3) 2.614(2) 157(3) 3_656
C18 H18B O3 0.99 2.63 3.192(3) 116.2 3_666
O4 H4 O5 0.75(3) 2.10(3) 2.820(2) 160(3) 3_666
O5 H5A F6 0.79(3) 2.05(3) 2.693(2) 138(3) 1_545
O5 H5A O3 0.79(3) 2.27(3) 2.948(2) 145(3) 1_545
O5 H5B O1 0.86(3) 1.80(3) 2.614(2) 157(3) 3_656
C18 H18B O3 0.99 2.63 3.192(3) 116.2 3_666
O4 H4 O5 0.75(3) 2.10(3) 2.820(2) 160(3) 3_666
O5 H5A F6 0.79(3) 2.05(3) 2.693(2) 138(3) 1_545
O5 H5A O3 0.79(3) 2.27(3) 2.948(2) 145(3) 1_545
O5 H5B O1 0.86(3) 1.80(3) 2.614(2) 157(3) 3_656

loop_
_geom_torsion_atom_site_label_1
_geom_torsion_atom_site_label_2
_geom_torsion_atom_site_label_3
_geom_torsion_atom_site_label_4
_geom_torsion
_geom_torsion_site_symmetry_1
_geom_torsion_site_symmetry_2
_geom_torsion_site_symmetry_3
_geom_torsion_site_symmetry_4
_geom_torsion_publ_flag
F1 C1 C2 F2 0.2(3) . . . . ?
C6 C1 C2 F2 -179.6(2) . . . . ?
F1 C1 C2 C3 -179.6(2) . . . . ?
C6 C1 C2 C3 0.6(4) . . . . ?
F2 C2 C3 F3 -1.5(4) . . . . ?
C1 C2 C3 F3 178.4(2) . . . . ?
F2 C2 C3 C4 178.7(2) . . . . ?
C1 C2 C3 C4 -1.5(4) . . . . ?
F3 C3 C4 F4 -0.8(3) . . . . ?
C2 C3 C4 F4 179.1(2) . . . . ?
F3 C3 C4 C5 -179.4(2) . . . . ?
C2 C3 C4 C5 0.5(4) . . . . ?
F4 C4 C5 F5 0.3(3) . . . . ?
C3 C4 C5 F5 178.9(2) . . . . ?
F4 C4 C5 C6 -177.12(19) . . . . ?
C3 C4 C5 C6 1.5(3) . . . . ?
F5 C5 C6 C1 -179.54(19) . . . . ?
C4 C5 C6 C1 -2.3(3) . . . . ?
F5 C5 C6 C7 -6.9(3) . . . . ?
C4 C5 C6 C7 170.4(2) . . . . ?
F1 C1 C6 C5 -178.55(19) . . . . ?
C2 C1 C6 C5 1.2(3) . . . . ?
F1 C1 C6 C7 8.5(3) . . . . ?
C2 C1 C6 C7 -171.7(2) . . . . ?
C5 C6 C7 O1 -125.9(2) . . . . ?
C1 C6 C7 O1 46.5(3) . . . . ?
C5 C6 C7 C8 52.1(3) . . . . ?
C1 C6 C7 C8 -135.5(2) . . . . ?
O1 C7 C8 C9 1.7(4) . . . . ?
C6 C7 C8 C9 -176.0(2) . . . . ?
C7 C8 C9 O2 -6.0(3) . . . . ?
C7 C8 C9 C10 171.1(2) . . . . ?
O2 C9 C10 C11 0.9(3) . . . . ?
C8 C9 C10 C11 -176.0(2) . . . . ?
C9 C10 C11 O3 -11.8(4) . . . . ?
C9 C10 C11 C12 166.5(2) . . . . ?
O3 C11 C12 C13 -29.9(3) . . . . ?
C10 C11 C12 C13 151.6(2) . . . . ?
O3 C11 C12 C17 146.2(2) . . . . ?
C10 C11 C12 C17 -32.3(3) . . . . ?
C17 C12 C13 F6 178.11(18) . . . . ?
C11 C12 C13 F6 -5.5(3) . . . . ?
C17 C12 C13 C14 -0.8(3) . . . . ?
C11 C12 C13 C14 175.61(19) . . . . ?
F6 C13 C14 F7 3.2(3) . . . . ?
C12 C13 C14 F7 -177.83(19) . . . . ?
F6 C13 C14 C15 -177.48(18) . . . . ?
C12 C13 C14 C15 1.5(3) . . . . ?
F7 C14 C15 F8 -0.4(3) . . . . ?
C13 C14 C15 F8 -179.71(19) . . . . ?
F7 C14 C15 C16 178.57(19) . . . . ?
C13 C14 C15 C16 -0.7(3) . . . . ?
F8 C15 C16 F9 0.7(3) . . . . ?
C14 C15 C16 F9 -178.23(19) . . . . ?
F8 C15 C16 C17 178.37(19) . . . . ?
C14 C15 C16 C17 -0.6(3) . . . . ?
F9 C16 C17 F10 1.3(3) . . . . ?
C15 C16 C17 F10 -176.41(18) . . . . ?
F9 C16 C17 C12 178.97(18) . . . . ?
C15 C16 C17 C12 1.3(3) . . . . ?
C13 C12 C17 F10 176.97(18) . . . . ?
C11 C12 C17 F10 0.6(3) . . . . ?
C13 C12 C17 C16 -0.6(3) . . . . ?
C11 C12 C17 C16 -176.97(19) . . . . ?
C8 C7 O1 Ni1 16.8(3) . . . . ?
C6 C7 O1 Ni1 -165.37(13) . . . . ?
C10 C9 O2 Ni1 15.6(3) . . . 3_666 ?
C8 C9 O2 Ni1 -167.38(14) . . . 3_666 ?
C10 C9 O2 Ni1 173.70(14) . . . . ?
C8 C9 O2 Ni1 -9.3(3) . . . . ?
C10 C11 O3 Ni1 4.4(3) . . . 3_666 ?
C12 C11 O3 Ni1 -173.94(12) . . . 3_666 ?
C19 C18 O4 Ni1 -143.30(19) . . . . ?
